data_4069590
loop_
_publ_author_name
'Vicente, Jos\'e'
'Saura-Llamas, Isabel'
'Turp\'in, Juana'
'Bautista, Delia'
'de Arellano, Carmen Ram\'irez'
'Jones, Peter G.'

_publ_section_title
;
 Insertion of One, Two, and Three Molecules of Alkyne into the Pd&#x2212;C
 Bond of Ortho-palladated Primary and Secondary Arylalkylamines
;
_journal_issue 14
_journal_name_full Organometallics
_journal_page_first 4175
_journal_paper_doi 10.1021/om9002895
_journal_volume 28
_journal_year 2009
_chemical_formula_sum 'C23 H34 F3 N O4 Pd S'
_chemical_formula_weight 583.97
_chemical_name_systematic
; 
 ? 
;
_space_group_IT_number 14
_symmetry_cell_setting monoclinic
_symmetry_space_group_name_Hall '-P 2ybc'
_symmetry_space_group_name_H-M 'P 1 21/c 1'
_atom_sites_solution_hydrogens geom
_atom_sites_solution_primary Patterson
_atom_sites_solution_secondary difmap
_audit_creation_method SHELXL-97
_cell_angle_alpha 90.00
_cell_angle_beta 94.431(2)
_cell_angle_gamma 90.00
_cell_formula_units_Z 4
_cell_length_a 9.4888(4)
_cell_length_b 13.1517(6)
_cell_length_c 19.8206(9)
_cell_measurement_reflns_used 7775
_cell_measurement_temperature 100(2)
_cell_measurement_theta_max 28.19
_cell_measurement_theta_min 2.58
_cell_volume 2466.10(19)
_computing_cell_refinement 'Bruker SAINT'
_computing_data_collection 'Bruker SMART'
_computing_data_reduction 'Bruker SAINT'
_computing_molecular_graphics 'Bruker SHELXTL'
_computing_publication_material 'Bruker SHELXTL'
_computing_structure_refinement 'SHELXL-97 (Sheldrick, 1997)'
_computing_structure_solution 'SHELXS-97 (Sheldrick, 1990)'
_diffrn_ambient_temperature 100(2)
_diffrn_detector_area_resol_mean 8.26
_diffrn_measured_fraction_theta_full 0.998
_diffrn_measured_fraction_theta_max 0.934
_diffrn_measurement_device_type 'Bruker Smart APEX'
_diffrn_measurement_method \w-scan
_diffrn_radiation_monochromator graphite
_diffrn_radiation_source 'fine-focus sealed tube'
_diffrn_radiation_type MoK\a
_diffrn_radiation_wavelength 0.71073
_diffrn_reflns_av_R_equivalents 0.0279
_diffrn_reflns_av_sigmaI/netI 0.0231
_diffrn_reflns_limit_h_max 12
_diffrn_reflns_limit_h_min -12
_diffrn_reflns_limit_k_max 16
_diffrn_reflns_limit_k_min -16
_diffrn_reflns_limit_l_max 25
_diffrn_reflns_limit_l_min -26
_diffrn_reflns_number 28345
_diffrn_reflns_theta_full 26.00
_diffrn_reflns_theta_max 28.21
_diffrn_reflns_theta_min 1.86
_exptl_absorpt_coefficient_mu 0.889
_exptl_absorpt_correction_T_max 0.9404
_exptl_absorpt_correction_T_min 0.7889
_exptl_absorpt_correction_type multi-scan
_exptl_absorpt_process_details SADABS
_exptl_crystal_colour yellow
_exptl_crystal_density_diffrn 1.573
_exptl_crystal_density_method 'not measured'
_exptl_crystal_description lath
_exptl_crystal_F_000 1200
_exptl_crystal_size_max 0.28
_exptl_crystal_size_mid 0.27
_exptl_crystal_size_min 0.07
_refine_diff_density_max 0.511
_refine_diff_density_min -0.362
_refine_diff_density_rms 0.072
_refine_ls_extinction_method none
_refine_ls_goodness_of_fit_ref 1.130
_refine_ls_hydrogen_treatment 'water H free with SADI, NH free with SADI, rigid methyls, others riding'
_refine_ls_matrix_type full
_refine_ls_number_parameters 322
_refine_ls_number_reflns 5686
_refine_ls_number_restraints 2
_refine_ls_restrained_S_all 1.129
_refine_ls_R_factor_all 0.0292
_refine_ls_R_factor_gt 0.0276
_refine_ls_shift/su_max 0.001
_refine_ls_shift/su_mean 0.000
_refine_ls_structure_factor_coef Fsqd
_refine_ls_weighting_details 'calc w=1/[\s^2^(Fo^2^)+(0.0238P)^2^+2.4754P] where P=(Fo^2^+2Fc^2^)/3'
_refine_ls_weighting_scheme calc
_refine_ls_wR_factor_gt 0.0638
_refine_ls_wR_factor_ref 0.0648
_reflns_number_gt 5483
_reflns_number_total 5686
_reflns_threshold_expression >2sigma(I)
_cod_data_source_file om9002895_si_002.cif
_cod_data_source_block ja162s
_cod_original_sg_symbol_H-M 'P 2(1)/c'
_cod_database_code 4069590

loop_
_symmetry_equiv_pos_as_xyz
'x, y, z'
'-x, y+1/2, -z+1/2'
'-x, -y, -z'
'x, -y-1/2, z-1/2'

loop_
_atom_site_label
_atom_site_type_symbol
_atom_site_fract_x
_atom_site_fract_y
_atom_site_fract_z
_atom_site_U_iso_or_equiv
_atom_site_adp_type
_atom_site_occupancy
_atom_site_symmetry_multiplicity
_atom_site_calc_flag
_atom_site_refinement_flags
Pd1 Pd 0.165733(15) 0.286349(11) 0.161711(7) 0.01237(5) Uani 1 1 d .
O1 O 0.38276(16) 0.35481(12) 0.16880(9) 0.0210(3) Uani 1 1 d D
H1A H 0.397(3) 0.4123(16) 0.1738(14) 0.030(8) Uiso 1 1 d D
H1B H 0.428(3) 0.329(2) 0.1980(14) 0.043(9) Uiso 1 1 d D
S1 S 0.43068(5) 0.66089(4) 0.17715(2) 0.01591(10) Uani 1 1 d .
N1 N 0.25560(18) 0.14478(13) 0.19330(9) 0.0157(3) Uani 1 1 d D
H0A H 0.334(2) 0.1538(19) 0.2184(12) 0.022(6) Uiso 1 1 d D
H0B H 0.198(3) 0.115(2) 0.2188(13) 0.029(7) Uiso 1 1 d D
C1 C 0.0060(2) 0.06001(15) 0.11397(10) 0.0147(4) Uani 1 1 d .
C2 C -0.0721(2) 0.12655(15) 0.15268(9) 0.0135(4) Uani 1 1 d .
C3 C -0.1998(2) 0.09003(15) 0.17508(10) 0.0162(4) Uani 1 1 d .
H3 H -0.2544 0.1342 0.2006 0.019 Uiso 1 1 calc R
C4 C -0.2491(2) -0.00719(16) 0.16152(11) 0.0197(4) Uani 1 1 d .
H4 H -0.3358 -0.0291 0.1776 0.024 Uiso 1 1 calc R
C5 C -0.1709(2) -0.07258(16) 0.12420(12) 0.0224(4) Uani 1 1 d .
H5 H -0.2027 -0.1400 0.1148 0.027 Uiso 1 1 calc R
C6 C -0.0456(2) -0.03797(16) 0.10082(11) 0.0194(4) Uani 1 1 d .
H6 H 0.0072 -0.0827 0.0748 0.023 Uiso 1 1 calc R
C7 C 0.1441(2) 0.08714(15) 0.08452(10) 0.0152(4) Uani 1 1 d .
H7A H 0.1371 0.1578 0.0675 0.018 Uiso 1 1 calc R
H7B H 0.1558 0.0423 0.0452 0.018 Uiso 1 1 calc R
C8 C 0.2776(2) 0.07849(15) 0.13356(10) 0.0160(4) Uani 1 1 d .
C9 C 0.4039(2) 0.11974(17) 0.09910(12) 0.0227(4) Uani 1 1 d .
H9A H 0.3851 0.1901 0.0849 0.027 Uiso 1 1 calc R
H9B H 0.4195 0.0780 0.0594 0.027 Uiso 1 1 calc R
H9C H 0.4883 0.1176 0.1309 0.027 Uiso 1 1 calc R
C10 C 0.3043(2) -0.03109(16) 0.15714(12) 0.0221(4) Uani 1 1 d .
H10A H 0.3875 -0.0332 0.1896 0.026 Uiso 1 1 calc R
H10B H 0.3206 -0.0740 0.1181 0.026 Uiso 1 1 calc R
H10C H 0.2217 -0.0562 0.1789 0.026 Uiso 1 1 calc R
C22 C -0.0338(2) 0.23570(15) 0.17285(10) 0.0137(4) Uani 1 1 d .
C21 C 0.0790(2) 0.39498(14) 0.07509(10) 0.0145(4) Uani 1 1 d .
C12 C 0.0088(2) 0.40153(14) 0.13381(10) 0.0140(4) Uani 1 1 d .
C13 C -0.1103(2) 0.32165(15) 0.12825(10) 0.0140(4) Uani 1 1 d .
C14 C -0.1155(2) 0.29051(14) 0.05399(10) 0.0155(4) Uani 1 1 d .
C15 C -0.0019(2) 0.32839(14) 0.02598(10) 0.0150(4) Uani 1 1 d .
C16 C 0.1954(2) 0.46223(16) 0.05397(11) 0.0188(4) Uani 1 1 d .
H16A H 0.1592 0.5054 0.0162 0.023 Uiso 1 1 calc R
H16B H 0.2730 0.4201 0.0397 0.023 Uiso 1 1 calc R
H16C H 0.2299 0.5051 0.0922 0.023 Uiso 1 1 calc R
C17 C 0.0141(2) 0.48946(15) 0.18236(10) 0.0177(4) Uani 1 1 d .
H17A H 0.1000 0.5293 0.1773 0.021 Uiso 1 1 calc R
H17B H 0.0150 0.4637 0.2288 0.021 Uiso 1 1 calc R
H17C H -0.0691 0.5327 0.1726 0.021 Uiso 1 1 calc R
C18 C -0.2536(2) 0.35692(16) 0.15011(11) 0.0203(4) Uani 1 1 d .
H18A H -0.2898 0.4122 0.1205 0.024 Uiso 1 1 calc R
H18B H -0.2424 0.3813 0.1969 0.024 Uiso 1 1 calc R
H18C H -0.3203 0.2999 0.1469 0.024 Uiso 1 1 calc R
C19 C -0.2297(2) 0.22495(17) 0.02076(11) 0.0222(4) Uani 1 1 d .
H19A H -0.2243 0.2266 -0.0284 0.027 Uiso 1 1 calc R
H19B H -0.3221 0.2504 0.0319 0.027 Uiso 1 1 calc R
H19C H -0.2174 0.1549 0.0370 0.027 Uiso 1 1 calc R
C20 C 0.0421(2) 0.31199(16) -0.04403(10) 0.0204(4) Uani 1 1 d .
H20A H -0.0344 0.2781 -0.0715 0.024 Uiso 1 1 calc R
H20B H 0.1270 0.2694 -0.0421 0.024 Uiso 1 1 calc R
H20C H 0.0624 0.3777 -0.0644 0.024 Uiso 1 1 calc R
C23 C -0.0445(2) 0.25134(16) 0.24882(10) 0.0171(4) Uani 1 1 d .
H23A H -0.1430 0.2432 0.2595 0.021 Uiso 1 1 calc R
H23B H -0.0118 0.3199 0.2616 0.021 Uiso 1 1 calc R
H23C H 0.0146 0.2009 0.2741 0.021 Uiso 1 1 calc R
C99 C 0.5533(2) 0.6697(2) 0.11100(13) 0.0298(5) Uani 1 1 d .
F1 F 0.68565(15) 0.65236(15) 0.13694(9) 0.0497(5) Uani 1 1 d .
F2 F 0.55034(17) 0.76169(14) 0.08298(9) 0.0469(4) Uani 1 1 d .
F3 F 0.52207(19) 0.60197(15) 0.06254(8) 0.0504(5) Uani 1 1 d .
O2 O 0.29572(16) 0.68391(13) 0.14349(8) 0.0238(3) Uani 1 1 d .
O3 O 0.45027(17) 0.55753(12) 0.20065(8) 0.0269(4) Uani 1 1 d .
O4 O 0.48464(19) 0.73482(13) 0.22630(9) 0.0314(4) Uani 1 1 d .

loop_
_atom_site_aniso_label
_atom_site_aniso_U_11
_atom_site_aniso_U_22
_atom_site_aniso_U_33
_atom_site_aniso_U_23
_atom_site_aniso_U_13
_atom_site_aniso_U_12
Pd1 0.01109(8) 0.01119(8) 0.01465(8) 0.00144(5) -0.00015(5) -0.00029(5)
O1 0.0164(7) 0.0162(8) 0.0298(9) 0.0050(6) -0.0022(6) -0.0013(6)
S1 0.0141(2) 0.0170(2) 0.0165(2) -0.00093(18) 0.00025(18) -0.00108(18)
N1 0.0142(8) 0.0146(8) 0.0177(8) 0.0013(6) -0.0015(7) 0.0000(7)
C1 0.0134(9) 0.0164(9) 0.0136(9) 0.0011(7) -0.0023(7) 0.0014(7)
C2 0.0131(9) 0.0143(9) 0.0127(9) 0.0021(7) -0.0022(7) 0.0005(7)
C3 0.0136(9) 0.0179(10) 0.0173(9) 0.0010(7) 0.0013(7) 0.0014(7)
C4 0.0141(9) 0.0201(10) 0.0247(11) 0.0016(8) 0.0004(8) -0.0039(8)
C5 0.0210(11) 0.0155(10) 0.0303(12) -0.0040(8) -0.0011(9) -0.0035(8)
C6 0.0179(10) 0.0174(10) 0.0226(10) -0.0050(8) -0.0001(8) 0.0005(8)
C7 0.0147(9) 0.0162(9) 0.0150(9) -0.0012(7) 0.0017(7) 0.0016(7)
C8 0.0134(9) 0.0146(9) 0.0200(10) 0.0000(7) 0.0010(7) 0.0026(7)
C9 0.0165(10) 0.0231(11) 0.0291(11) 0.0017(9) 0.0058(9) 0.0005(8)
C10 0.0194(10) 0.0162(10) 0.0302(12) 0.0008(8) -0.0011(9) 0.0025(8)
C22 0.0130(9) 0.0145(9) 0.0138(9) 0.0010(7) 0.0018(7) 0.0006(7)
C21 0.0149(9) 0.0115(9) 0.0170(9) 0.0033(7) 0.0001(7) 0.0034(7)
C12 0.0151(9) 0.0111(9) 0.0155(9) 0.0009(7) -0.0006(7) 0.0022(7)
C13 0.0128(9) 0.0138(9) 0.0152(9) -0.0003(7) 0.0004(7) 0.0014(7)
C14 0.0170(10) 0.0137(9) 0.0153(9) 0.0013(7) -0.0016(7) 0.0033(7)
C15 0.0166(9) 0.0127(9) 0.0154(9) 0.0013(7) -0.0004(7) 0.0049(7)
C16 0.0177(10) 0.0171(10) 0.0217(10) 0.0042(8) 0.0022(8) 0.0002(8)
C17 0.0214(10) 0.0140(9) 0.0178(10) -0.0009(7) 0.0017(8) 0.0000(8)
C18 0.0145(9) 0.0213(10) 0.0256(11) 0.0000(8) 0.0045(8) 0.0031(8)
C19 0.0209(11) 0.0251(11) 0.0196(10) 0.0013(8) -0.0038(8) -0.0026(9)
C20 0.0253(11) 0.0200(10) 0.0162(10) 0.0005(8) 0.0032(8) 0.0021(9)
C23 0.0203(10) 0.0164(9) 0.0148(9) -0.0006(7) 0.0027(8) -0.0026(8)
C99 0.0195(11) 0.0408(14) 0.0299(12) 0.0086(11) 0.0067(9) -0.0018(10)
F1 0.0159(7) 0.0778(13) 0.0566(11) 0.0231(9) 0.0099(7) 0.0064(8)
F2 0.0327(8) 0.0566(10) 0.0510(10) 0.0336(9) 0.0006(7) -0.0143(8)
F3 0.0537(11) 0.0688(12) 0.0315(8) -0.0136(8) 0.0207(8) 0.0046(9)
O2 0.0152(7) 0.0334(9) 0.0225(8) -0.0012(7) -0.0014(6) 0.0007(6)
O3 0.0308(9) 0.0203(8) 0.0297(9) 0.0067(6) 0.0021(7) -0.0021(7)
O4 0.0323(9) 0.0265(9) 0.0331(9) -0.0111(7) -0.0121(7) 0.0025(7)

loop_
_atom_type_symbol
_atom_type_description
_atom_type_scat_dispersion_real
_atom_type_scat_dispersion_imag
_atom_type_scat_source
C C 0.0033 0.0016 'International Tables Vol C Tables 4.2.6.8 and 6.1.1.4'
H H 0.0000 0.0000 'International Tables Vol C Tables 4.2.6.8 and 6.1.1.4'
N N 0.0061 0.0033 'International Tables Vol C Tables 4.2.6.8 and 6.1.1.4'
O O 0.0106 0.0060 'International Tables Vol C Tables 4.2.6.8 and 6.1.1.4'
F F 0.0171 0.0103 'International Tables Vol C Tables 4.2.6.8 and 6.1.1.4'
S S 0.1246 0.1234 'International Tables Vol C Tables 4.2.6.8 and 6.1.1.4'
Pd Pd -0.9988 1.0072 'International Tables Vol C Tables 4.2.6.8 and 6.1.1.4'

loop_
_geom_angle_atom_site_label_1
_geom_angle_atom_site_label_2
_geom_angle_atom_site_label_3
_geom_angle
C22 Pd1 N1 92.11(7)
C22 Pd1 C12 68.25(7)
N1 Pd1 C12 160.33(7)
C22 Pd1 O1 169.23(7)
N1 Pd1 O1 89.29(6)
C12 Pd1 O1 110.20(6)
C22 Pd1 C21 90.11(7)
N1 Pd1 C21 149.87(7)
C12 Pd1 C21 35.67(7)
O1 Pd1 C21 94.03(6)
O2 S1 O4 115.53(10)
O2 S1 O3 115.97(10)
O4 S1 O3 112.75(10)
O2 S1 C99 104.44(10)
O4 S1 C99 103.31(12)
O3 S1 C99 102.60(11)
C8 N1 Pd1 110.78(12)
C6 C1 C2 118.88(18)
C6 C1 C7 116.49(18)
C2 C1 C7 124.63(18)
C3 C2 C1 117.44(18)
C3 C2 C22 115.56(17)
C1 C2 C22 126.99(17)
C4 C3 C2 122.81(19)
C3 C4 C5 119.41(19)
C6 C5 C4 118.87(19)
C5 C6 C1 122.58(19)
C1 C7 C8 115.64(16)
N1 C8 C9 108.04(16)
N1 C8 C10 109.66(17)
C9 C8 C10 110.80(17)
N1 C8 C7 107.30(15)
C9 C8 C7 109.14(17)
C10 C8 C7 111.76(17)
C2 C22 C23 110.59(16)
C2 C22 C13 115.95(16)
C23 C22 C13 113.12(16)
C2 C22 Pd1 118.92(13)
C23 C22 Pd1 101.26(13)
C13 C22 Pd1 95.53(12)
C12 C21 C15 109.27(17)
C12 C21 C16 127.54(18)
C15 C21 C16 121.43(17)
C12 C21 Pd1 65.54(11)
C15 C21 Pd1 104.91(12)
C16 C21 Pd1 109.94(13)
C21 C12 C17 126.17(18)
C21 C12 C13 107.14(16)
C17 C12 C13 123.97(17)
C21 C12 Pd1 78.79(11)
C17 C12 Pd1 112.71(13)
C13 C12 Pd1 91.58(11)
C14 C13 C18 113.05(16)
C14 C13 C12 102.77(16)
C18 C13 C12 115.83(16)
C14 C13 C22 109.13(15)
C18 C13 C22 116.04(16)
C12 C13 C22 98.36(14)
C15 C14 C19 127.39(19)
C15 C14 C13 109.36(17)
C19 C14 C13 123.22(18)
C14 C15 C21 109.84(17)
C14 C15 C20 128.28(19)
C21 C15 C20 121.87(18)
F3 C99 F2 108.2(2)
F3 C99 F1 108.3(2)
F2 C99 F1 107.7(2)
F3 C99 S1 111.06(17)
F2 C99 S1 111.33(18)
F1 C99 S1 110.18(17)

loop_
_geom_bond_atom_site_label_1
_geom_bond_atom_site_label_2
_geom_bond_distance
Pd1 C22 2.0355(19)
Pd1 N1 2.1221(17)
Pd1 C12 2.1660(19)
Pd1 O1 2.2420(15)
Pd1 C21 2.3340(19)
S1 O2 1.4299(15)
S1 O4 1.4420(16)
S1 O3 1.4444(16)
S1 C99 1.822(2)
N1 C8 1.498(3)
C1 C6 1.396(3)
C1 C2 1.411(3)
C1 C7 1.518(3)
C2 C3 1.407(3)
C2 C22 1.526(3)
C3 C4 1.381(3)
C4 C5 1.386(3)
C5 C6 1.386(3)
C7 C8 1.541(3)
C8 C9 1.524(3)
C8 C10 1.530(3)
C22 C23 1.531(3)
C22 C13 1.577(3)
C21 C12 1.388(3)
C21 C15 1.479(3)
C21 C16 1.499(3)
C12 C17 1.503(3)
C12 C13 1.541(3)
C13 C14 1.525(3)
C13 C18 1.530(3)
C14 C15 1.346(3)
C14 C19 1.497(3)
C15 C20 1.495(3)
C99 F3 1.326(3)
C99 F2 1.331(3)
C99 F1 1.339(3)

loop_
_geom_hbond_atom_site_label_D
_geom_hbond_atom_site_label_H
_geom_hbond_atom_site_label_A
_geom_hbond_distance_DH
_geom_hbond_distance_HA
_geom_hbond_distance_DA
_geom_hbond_angle_DHA
_geom_hbond_site_symmetry_A
O1 H1B O4 0.77(2) 2.07(2) 2.827(2) 168(3) 2_645
N1 H0A O4 0.870(19) 2.24(2) 3.068(2) 159(2) 2_645
O1 H1A O3 0.77(2) 2.04(2) 2.803(2) 171(3) .
